data_4306795
loop_
_publ_author_name
'Yan-Zhen Zheng'
'Yanhua Lan'
'Christopher E. Anson'
'Annie K. Powell'

_publ_contact_author
;
      Professor Annie K. Powell
      Institut of Anorganische Chemie, University Karlsruhe (TH),
      Engesserstrasse Geb. 30.45
      76128 Karlsruhe,
      Germany.
;
_publ_contact_author_email Powell@aoc.uni-karlsruhe.de
_publ_contact_author_fax 49-721-6088142
_publ_contact_author_phone 49-721-6082135
_publ_section_title
;
Anion-Perturbed Magnetic Slow Relaxation in Planar {Dy4} Clusters
;
_journal_name_full 'Inorganic Chemistry'
_journal_page_first 10813
_journal_page_last 10815
_journal_paper_doi 10.1021/ic8016722
_journal_volume 47
_journal_year 2008
_chemical_formula_sum 'C44 H64 Dy4 N16 O18'
_chemical_formula_weight 1755.11
_chemical_name_systematic
; 
 ? 
;
_space_group_IT_number 2
_symmetry_cell_setting triclinic
_symmetry_space_group_name_Hall '-P 1'
_symmetry_space_group_name_H-M 'P -1'
_atom_sites_solution_hydrogens geom
_atom_sites_solution_primary direct
_atom_sites_solution_secondary difmap
_audit_creation_method SHELXL-97
_cell_angle_alpha 81.0610(10)
_cell_angle_beta 66.8510(10)
_cell_angle_gamma 63.0090(10)
_cell_formula_units_Z 1
_cell_length_a 11.1847(5)
_cell_length_b 11.3918(5)
_cell_length_c 13.8717(6)
_cell_measurement_reflns_used 7570
_cell_measurement_temperature 100(2)
_cell_measurement_theta_max 28.03
_cell_measurement_theta_min 2.19
_cell_volume 1447.56(11)
_computing_cell_refinement 'Bruker SMART'
_computing_data_collection 'Bruker SMART'
_computing_data_reduction 'Bruker SAINT'
_computing_molecular_graphics 'Bruker SHELXTL'
_computing_publication_material 'Bruker SHELXTL'
_computing_structure_refinement 'SHELXL-97 (Sheldrick, 1997)'
_computing_structure_solution 'SHELXS-97 (Sheldrick, 1990)'
_diffrn_ambient_temperature 100(2)
_diffrn_measured_fraction_theta_full 0.987
_diffrn_measured_fraction_theta_max 0.981
_diffrn_measurement_device_type 'CCD area detector'
_diffrn_measurement_method 'phi and omega scans'
_diffrn_radiation_monochromator graphite
_diffrn_radiation_source 'fine-focus sealed tube'
_diffrn_radiation_type MoK\a
_diffrn_radiation_wavelength 0.71073
_diffrn_reflns_av_R_equivalents 0.0182
_diffrn_reflns_av_sigmaI/netI 0.0330
_diffrn_reflns_limit_h_max 13
_diffrn_reflns_limit_h_min -13
_diffrn_reflns_limit_k_max 13
_diffrn_reflns_limit_k_min -13
_diffrn_reflns_limit_l_max 16
_diffrn_reflns_limit_l_min -16
_diffrn_reflns_number 8425
_diffrn_reflns_theta_full 25.00
_diffrn_reflns_theta_max 25.68
_diffrn_reflns_theta_min 2.60
_exptl_absorpt_coefficient_mu 5.184
_exptl_absorpt_correction_T_max 0.8600
_exptl_absorpt_correction_T_min 0.2309
_exptl_absorpt_correction_type none
_exptl_crystal_colour pale-yellow
_exptl_crystal_density_diffrn 2.013
_exptl_crystal_density_method 'not measured'
_exptl_crystal_description needle
_exptl_crystal_F_000 848
_exptl_crystal_size_max 0.40
_exptl_crystal_size_mid 0.05
_exptl_crystal_size_min 0.03
_refine_diff_density_max 1.739
_refine_diff_density_min -0.749
_refine_diff_density_rms 0.148
_refine_ls_extinction_method none
_refine_ls_goodness_of_fit_ref 1.079
_refine_ls_hydrogen_treatment mixed
_refine_ls_matrix_type full
_refine_ls_number_parameters 382
_refine_ls_number_reflns 5396
_refine_ls_number_restraints 2
_refine_ls_restrained_S_all 1.079
_refine_ls_R_factor_all 0.0374
_refine_ls_R_factor_gt 0.0340
_refine_ls_shift/su_max 0.001
_refine_ls_shift/su_mean 0.000
_refine_ls_structure_factor_coef Fsqd
_refine_ls_weighting_details 'calc w=1/[\s^2^(Fo^2^)+(0.0201P)^2^+14.4266P] where P=(Fo^2^+2Fc^2^)/3'
_refine_ls_weighting_scheme calc
_refine_ls_wR_factor_gt 0.0770
_refine_ls_wR_factor_ref 0.0785
_reflns_number_gt 4986
_reflns_number_total 5396
_reflns_threshold_expression >2sigma(I)
_cod_data_source_file ic8016722_si_002_1.cif
_cod_data_source_block 2
_cod_depositor_comments
;
The following automatic conversions were performed:
'_symmetry_cell_setting' value 'Triclinic' changed to 'triclinic'
according to '/home/saulius/struct/CIF-dictionaries/cif_core.dic'
dictionary named 'cif_core.dic' version 2.4.1 from 2010-06-29.

Automatic conversion script
Id: cif_fix_enum 1527 2010-12-29 10:47:43Z saulius 
;
_cod_database_code 4306795

loop_
_symmetry_equiv_pos_as_xyz
'x, y, z'
'-x, -y, -z'

loop_
_atom_site_label
_atom_site_type_symbol
_atom_site_fract_x
_atom_site_fract_y
_atom_site_fract_z
_atom_site_U_iso_or_equiv
_atom_site_adp_type
_atom_site_occupancy
_atom_site_symmetry_multiplicity
_atom_site_calc_flag
_atom_site_refinement_flags
_atom_site_disorder_assembly
_atom_site_disorder_group
Dy1 Dy 0.30764(3) 0.51037(3) 0.55189(2) 0.01194(8) Uani 1 1 d . . .
Dy2 Dy 0.50000(3) 0.45044(3) 0.28485(2) 0.01300(8) Uani 1 1 d . . .
O1 O 0.5477(4) 0.3951(4) 0.4420(3) 0.0138(9) Uani 1 1 d D . .
H1 H 0.578(7) 0.313(4) 0.446(5) 0.017 Uiso 1 1 d D . .
O2 O 0.3079(4) 0.4123(4) 0.4147(3) 0.0140(9) Uani 1 1 d . . .
C1 C 0.2981(7) 0.2890(6) 0.4337(5) 0.0175(13) Uani 1 1 d . . .
H1A H 0.3416 0.2405 0.3661 0.021 Uiso 1 1 calc R . .
H1B H 0.1952 0.3061 0.4650 0.021 Uiso 1 1 calc R . .
C2 C 0.3740(7) 0.2040(6) 0.5067(5) 0.0173(13) Uani 1 1 d . . .
H2A H 0.3473 0.1296 0.5302 0.021 Uiso 1 1 calc R . .
H2B H 0.4798 0.1674 0.4692 0.021 Uiso 1 1 calc R . .
N1 N 0.3310(5) 0.2848(5) 0.5979(4) 0.0144(10) Uani 1 1 d . . .
C3 C 0.2974(6) 0.2368(6) 0.6891(5) 0.0182(13) Uani 1 1 d . . .
H3A H 0.3005 0.1515 0.6934 0.022 Uiso 1 1 calc R . .
C4 C 0.2544(6) 0.3040(6) 0.7879(5) 0.0177(13) Uani 1 1 d . . .
C5 C 0.2820(6) 0.4112(7) 0.7912(5) 0.0178(13) Uani 1 1 d . . .
O3 O 0.3471(4) 0.4651(4) 0.7062(3) 0.0141(9) Uani 1 1 d . . .
C6 C 0.2459(7) 0.4626(6) 0.8896(5) 0.0181(13) Uani 1 1 d . . .
O4 O 0.2888(5) 0.5614(4) 0.8839(3) 0.0185(9) Uani 1 1 d . . .
C10 C 0.2390(7) 0.6353(7) 0.9780(5) 0.0200(14) Uani 1 1 d . . .
H10A H 0.2712 0.7054 0.9612 0.030 Uiso 1 1 calc R . .
H10B H 0.2783 0.5765 1.0284 0.030 Uiso 1 1 calc R . .
H10C H 0.1334 0.6743 1.0086 0.030 Uiso 1 1 calc R . .
C7 C 0.1807(7) 0.4124(7) 0.9826(5) 0.0217(14) Uani 1 1 d . . .
H7A H 0.1556 0.4495 1.0485 0.026 Uiso 1 1 calc R . .
C8 C 0.1530(7) 0.3064(7) 0.9771(5) 0.0260(15) Uani 1 1 d . . .
H8A H 0.1083 0.2710 1.0399 0.031 Uiso 1 1 calc R . .
C9 C 0.1893(7) 0.2534(7) 0.8828(5) 0.0241(15) Uani 1 1 d . . .
H9A H 0.1704 0.1807 0.8807 0.029 Uiso 1 1 calc R . .
O5 O 0.0659(5) 0.5451(4) 0.6571(4) 0.0201(10) Uani 1 1 d D . .
H5 H 0.032(8) 0.500(6) 0.642(6) 0.024 Uiso 1 1 d D . .
C11 C -0.0425(7) 0.6719(7) 0.7043(6) 0.0249(15) Uani 1 1 d . . .
H11A H -0.1054 0.6614 0.7756 0.030 Uiso 1 1 calc R . .
H11B H -0.1031 0.7183 0.6617 0.030 Uiso 1 1 calc R . .
C12 C 0.0342(7) 0.7509(7) 0.7099(5) 0.0211(14) Uani 1 1 d . . .
H12A H -0.0357 0.8437 0.7307 0.025 Uiso 1 1 calc R . .
H12B H 0.0807 0.7134 0.7623 0.025 Uiso 1 1 calc R . .
N2 N 0.1423(5) 0.7436(5) 0.6061(4) 0.0163(11) Uani 1 1 d . . .
C13 C 0.1415(6) 0.8505(6) 0.5586(5) 0.0171(13) Uani 1 1 d . . .
H13A H 0.0747 0.9314 0.5967 0.021 Uiso 1 1 calc R . .
C14 C 0.2341(7) 0.8575(6) 0.4517(5) 0.0170(13) Uani 1 1 d . . .
C15 C 0.3102(7) 0.7526(6) 0.3781(5) 0.0173(13) Uani 1 1 d . . .
O6 O 0.3221(4) 0.6303(4) 0.4011(3) 0.0144(9) Uani 1 1 d . . .
C16 C 0.3707(7) 0.7788(6) 0.2712(5) 0.0186(13) Uani 1 1 d . . .
O7 O 0.4283(5) 0.6711(4) 0.2052(3) 0.0183(9) Uani 1 1 d . . .
C20 C 0.4438(7) 0.7015(7) 0.0964(5) 0.0232(15) Uani 1 1 d . . .
H20A H 0.3513 0.7684 0.0934 0.035 Uiso 1 1 calc R . .
H20B H 0.4734 0.6214 0.0582 0.035 Uiso 1 1 calc R . .
H20C H 0.5170 0.7351 0.0643 0.035 Uiso 1 1 calc R . .
C17 C 0.3731(7) 0.8986(6) 0.2403(6) 0.0214(14) Uani 1 1 d . . .
H17A H 0.4194 0.9126 0.1687 0.026 Uiso 1 1 calc R . .
C18 C 0.3069(8) 0.9991(7) 0.3155(6) 0.0253(15) Uani 1 1 d . . .
H18A H 0.3112 1.0812 0.2952 0.030 Uiso 1 1 calc R . .
C19 C 0.2360(7) 0.9810(7) 0.4176(6) 0.0220(14) Uani 1 1 d . . .
H19A H 0.1869 1.0523 0.4670 0.026 Uiso 1 1 calc R . .
N11 N 0.4125(6) 0.4188(5) 0.1655(4) 0.0196(12) Uani 1 1 d . . .
N12 N 0.4086(6) 0.3201(6) 0.1543(4) 0.0246(13) Uani 1 1 d . . .
N13 N 0.3974(8) 0.2267(7) 0.1416(5) 0.0364(16) Uani 1 1 d . . .
N21 N 0.6461(6) 0.2218(6) 0.2607(5) 0.0257(13) Uani 1 1 d . . .
N22 N 0.7306(6) 0.1158(5) 0.2674(5) 0.0227(12) Uani 1 1 d . . .
N23 N 0.8138(7) 0.0098(6) 0.2767(7) 0.0434(18) Uani 1 1 d . . .
O21 O -0.0615(5) 0.4242(5) 0.6216(4) 0.0244(11) Uani 1 1 d . . .
H21 H -0.1413 0.4704 0.6149 0.037 Uiso 1 1 calc R . .
C21 C -0.0707(8) 0.3180(7) 0.6894(7) 0.0334(18) Uani 1 1 d . . .
H21A H 0.0156 0.2738 0.7077 0.050 Uiso 1 1 calc R . .
H21B H -0.0775 0.2548 0.6537 0.050 Uiso 1 1 calc R . .
H21C H -0.1565 0.3525 0.7535 0.050 Uiso 1 1 calc R . .
O22 O 1.0941(7) -0.1098(6) 0.1143(5) 0.0514(17) Uani 1 1 d . . .
H22 H 1.0174 -0.0776 0.1667 0.077 Uiso 1 1 calc R . .
C22 C 1.1244(12) -0.0072(9) 0.0558(8) 0.057(3) Uani 1 1 d . . .
H22A H 1.0353 0.0644 0.0509 0.085 Uiso 1 1 calc R . .
H22B H 1.1944 -0.0407 -0.0149 0.085 Uiso 1 1 calc R . .
H22C H 1.1645 0.0262 0.0905 0.085 Uiso 1 1 calc R . .

loop_
_atom_site_aniso_label
_atom_site_aniso_U_11
_atom_site_aniso_U_22
_atom_site_aniso_U_33
_atom_site_aniso_U_23
_atom_site_aniso_U_13
_atom_site_aniso_U_12
Dy1 0.01255(14) 0.01388(15) 0.01347(15) 0.00204(11) -0.00668(11) -0.00795(11)
Dy2 0.01360(15) 0.01533(15) 0.01410(15) 0.00074(11) -0.00678(11) -0.00823(12)
O1 0.015(2) 0.009(2) 0.021(2) 0.0023(17) -0.0100(18) -0.0060(17)
O2 0.019(2) 0.013(2) 0.015(2) 0.0030(17) -0.0088(18) -0.0104(18)
C1 0.021(3) 0.019(3) 0.020(3) 0.005(3) -0.009(3) -0.015(3)
C2 0.025(3) 0.011(3) 0.022(3) 0.005(2) -0.012(3) -0.012(3)
N1 0.015(3) 0.017(3) 0.014(3) 0.004(2) -0.005(2) -0.011(2)
C3 0.012(3) 0.018(3) 0.029(4) 0.001(3) -0.010(3) -0.009(2)
C4 0.012(3) 0.021(3) 0.021(3) 0.004(3) -0.010(3) -0.006(3)
C5 0.013(3) 0.028(4) 0.020(3) 0.003(3) -0.009(3) -0.013(3)
O3 0.016(2) 0.019(2) 0.012(2) 0.0053(17) -0.0054(17) -0.0129(18)
C6 0.016(3) 0.021(3) 0.021(3) 0.004(3) -0.009(3) -0.009(3)
O4 0.021(2) 0.022(2) 0.018(2) -0.0022(18) -0.0077(19) -0.0123(19)
C10 0.017(3) 0.029(4) 0.013(3) -0.014(3) -0.001(3) -0.008(3)
C7 0.021(3) 0.031(4) 0.019(3) 0.001(3) -0.009(3) -0.014(3)
C8 0.025(4) 0.037(4) 0.019(4) 0.003(3) -0.004(3) -0.020(3)
C9 0.027(4) 0.026(4) 0.026(4) 0.012(3) -0.012(3) -0.019(3)
O5 0.015(2) 0.021(2) 0.026(3) 0.0020(19) -0.0076(19) -0.0101(19)
C11 0.017(3) 0.028(4) 0.027(4) -0.003(3) -0.005(3) -0.009(3)
C12 0.023(3) 0.025(3) 0.017(3) 0.004(3) -0.011(3) -0.009(3)
N2 0.015(3) 0.021(3) 0.016(3) 0.001(2) -0.007(2) -0.009(2)
C13 0.014(3) 0.018(3) 0.022(3) -0.007(3) -0.007(3) -0.007(3)
C14 0.017(3) 0.019(3) 0.021(3) 0.003(3) -0.010(3) -0.010(3)
C15 0.018(3) 0.017(3) 0.027(4) 0.005(3) -0.017(3) -0.010(3)
O6 0.018(2) 0.016(2) 0.017(2) 0.0031(17) -0.0116(18) -0.0096(18)
C16 0.014(3) 0.023(3) 0.022(3) 0.003(3) -0.011(3) -0.007(3)
O7 0.021(2) 0.020(2) 0.017(2) 0.0030(18) -0.0086(19) -0.0103(19)
C20 0.026(3) 0.035(4) 0.010(3) 0.006(3) -0.011(3) -0.011(3)
C17 0.024(3) 0.020(3) 0.027(4) 0.009(3) -0.013(3) -0.013(3)
C18 0.032(4) 0.019(3) 0.032(4) 0.007(3) -0.018(3) -0.014(3)
C19 0.021(3) 0.020(3) 0.031(4) -0.001(3) -0.013(3) -0.009(3)
N11 0.028(3) 0.019(3) 0.015(3) 0.001(2) -0.007(2) -0.013(2)
N12 0.022(3) 0.037(4) 0.014(3) -0.001(2) -0.003(2) -0.015(3)
N13 0.050(4) 0.048(4) 0.031(4) 0.005(3) -0.015(3) -0.038(4)
N21 0.022(3) 0.027(3) 0.030(3) -0.001(3) -0.010(3) -0.010(3)
N22 0.018(3) 0.017(3) 0.032(3) -0.004(2) -0.006(2) -0.008(3)
N23 0.034(4) 0.019(3) 0.078(6) -0.001(3) -0.026(4) -0.007(3)
O21 0.019(2) 0.032(3) 0.033(3) 0.012(2) -0.015(2) -0.019(2)
C21 0.030(4) 0.026(4) 0.056(5) 0.021(4) -0.026(4) -0.019(3)
O22 0.055(4) 0.031(3) 0.048(4) 0.004(3) -0.009(3) -0.011(3)
C22 0.070(7) 0.034(5) 0.062(7) 0.015(5) -0.032(6) -0.017(5)

loop_
_atom_type_symbol
_atom_type_description
_atom_type_scat_dispersion_real
_atom_type_scat_dispersion_imag
_atom_type_scat_source
C C 0.0033 0.0016 'International Tables Vol C Tables 4.2.6.8 and 6.1.1.4'
H H 0.0000 0.0000 'International Tables Vol C Tables 4.2.6.8 and 6.1.1.4'
N N 0.0061 0.0033 'International Tables Vol C Tables 4.2.6.8 and 6.1.1.4'
O O 0.0106 0.0060 'International Tables Vol C Tables 4.2.6.8 and 6.1.1.4'
Dy Dy -0.1892 4.4098 'International Tables Vol C Tables 4.2.6.8 and 6.1.1.4'

loop_
_geom_angle_atom_site_label_1
_geom_angle_atom_site_label_2
_geom_angle_atom_site_label_3
_geom_angle
_geom_angle_site_symmetry_1
_geom_angle_site_symmetry_3
_geom_angle_publ_flag
O3 Dy1 O6 148.12(14) . . ?
O3 Dy1 O1 96.56(14) . . ?
O6 Dy1 O1 77.18(15) . . ?
O3 Dy1 O1 69.21(14) . 2_666 ?
O6 Dy1 O1 79.54(14) . 2_666 ?
O1 Dy1 O1 68.65(17) . 2_666 ?
O3 Dy1 O2 142.54(14) . . ?
O6 Dy1 O2 65.91(14) . . ?
O1 Dy1 O2 72.47(14) . . ?
O1 Dy1 O2 132.47(15) 2_666 . ?
O3 Dy1 O5 85.49(15) . . ?
O6 Dy1 O5 112.41(15) . . ?
O1 Dy1 O5 157.10(15) . . ?
O1 Dy1 O5 132.28(15) 2_666 . ?
O2 Dy1 O5 92.04(15) . . ?
O3 Dy1 N1 72.95(16) . . ?
O6 Dy1 N1 135.16(16) . . ?
O1 Dy1 N1 81.90(15) . . ?
O1 Dy1 N1 127.97(15) 2_666 . ?
O2 Dy1 N1 70.11(15) . . ?
O5 Dy1 N1 76.90(16) . . ?
O3 Dy1 N2 92.18(16) . . ?
O6 Dy1 N2 72.95(16) . . ?
O1 Dy1 N2 135.80(16) . . ?
O1 Dy1 N2 74.42(15) 2_666 . ?
O2 Dy1 N2 121.01(15) . . ?
O5 Dy1 N2 66.59(16) . . ?
N1 Dy1 N2 141.61(17) . . ?
N21 Dy2 O6 148.18(18) . . ?
N21 Dy2 O3 103.61(17) . 2_666 ?
O6 Dy2 O3 82.17(14) . 2_666 ?
N21 Dy2 N11 84.48(19) . . ?
O6 Dy2 N11 110.84(16) . . ?
O3 Dy2 N11 141.11(16) 2_666 . ?
N21 Dy2 O2 90.33(18) . . ?
O6 Dy2 O2 64.82(14) . . ?
O3 Dy2 O2 132.56(14) 2_666 . ?
N11 Dy2 O2 84.48(16) . . ?
N21 Dy2 O1 77.92(18) . . ?
O6 Dy2 O1 75.54(14) . . ?
O3 Dy2 O1 67.66(14) 2_666 . ?
N11 Dy2 O1 149.94(16) . . ?
O2 Dy2 O1 71.57(14) . . ?
N21 Dy2 O7 147.95(18) . . ?
O6 Dy2 O7 63.87(14) . . ?
O3 Dy2 O7 74.03(14) 2_666 . ?
N11 Dy2 O7 79.38(16) . . ?
O2 Dy2 O7 115.20(14) . . ?
O1 Dy2 O7 126.94(14) . . ?
N21 Dy2 O4 78.10(18) . 2_666 ?
O6 Dy2 O4 130.07(14) . 2_666 ?
O3 Dy2 O4 63.01(14) 2_666 2_666 ?
N11 Dy2 O4 82.28(16) . 2_666 ?
O2 Dy2 O4 163.16(14) . 2_666 ?
O1 Dy2 O4 116.97(14) . 2_666 ?
O7 Dy2 O4 72.44(14) . 2_666 ?
Dy1 O1 Dy1 111.35(17) . 2_666 ?
Dy1 O1 Dy2 94.78(14) . . ?
Dy1 O1 Dy2 110.28(17) 2_666 . ?
Dy1 O1 H1 113(5) . . ?
Dy1 O1 H1 118(5) 2_666 . ?
Dy2 O1 H1 106(5) . . ?
C1 O2 Dy1 117.8(3) . . ?
C1 O2 Dy2 126.1(4) . . ?
Dy1 O2 Dy2 94.46(14) . . ?
O2 C1 C2 112.3(5) . . ?
O2 C1 H1A 109.1 . . ?
C2 C1 H1A 109.1 . . ?
O2 C1 H1B 109.1 . . ?
C2 C1 H1B 109.1 . . ?
H1A C1 H1B 107.9 . . ?
N1 C2 C1 109.1(5) . . ?
N1 C2 H2A 109.9 . . ?
C1 C2 H2A 109.9 . . ?
N1 C2 H2B 109.9 . . ?
C1 C2 H2B 109.9 . . ?
H2A C2 H2B 108.3 . . ?
C3 N1 C2 118.1(5) . . ?
C3 N1 Dy1 128.5(4) . . ?
C2 N1 Dy1 113.0(4) . . ?
N1 C3 C4 124.9(6) . . ?
N1 C3 H3A 117.6 . . ?
C4 C3 H3A 117.6 . . ?
C5 C4 C9 119.1(6) . . ?
C5 C4 C3 122.7(6) . . ?
C9 C4 C3 118.1(6) . . ?
O3 C5 C4 124.3(6) . . ?
O3 C5 C6 117.2(6) . . ?
C4 C5 C6 118.4(6) . . ?
C5 O3 Dy1 127.2(3) . . ?
C5 O3 Dy2 119.6(3) . 2_666 ?
Dy1 O3 Dy2 112.76(16) . 2_666 ?
C7 C6 O4 124.5(6) . . ?
C7 C6 C5 121.9(6) . . ?
O4 C6 C5 113.5(5) . . ?
C6 O4 C10 118.5(5) . . ?
C6 O4 Dy2 113.6(4) . 2_666 ?
C10 O4 Dy2 125.9(4) . 2_666 ?
O4 C10 H10A 109.5 . . ?
O4 C10 H10B 109.5 . . ?
H10A C10 H10B 109.5 . . ?
O4 C10 H10C 109.5 . . ?
H10A C10 H10C 109.5 . . ?
H10B C10 H10C 109.5 . . ?
C6 C7 C8 118.6(6) . . ?
C6 C7 H7A 120.7 . . ?
C8 C7 H7A 120.7 . . ?
C9 C8 C7 120.6(6) . . ?
C9 C8 H8A 119.7 . . ?
C7 C8 H8A 119.7 . . ?
C8 C9 C4 121.4(6) . . ?
C8 C9 H9A 119.3 . . ?
C4 C9 H9A 119.3 . . ?
C11 O5 Dy1 121.4(4) . . ?
C11 O5 H5 113(5) . . ?
Dy1 O5 H5 118(5) . . ?
O5 C11 C12 107.8(5) . . ?
O5 C11 H11A 110.1 . . ?
C12 C11 H11A 110.1 . . ?
O5 C11 H11B 110.1 . . ?
C12 C11 H11B 110.1 . . ?
H11A C11 H11B 108.5 . . ?
N2 C12 C11 107.3(5) . . ?
N2 C12 H12A 110.3 . . ?
C11 C12 H12A 110.3 . . ?
N2 C12 H12B 110.3 . . ?
C11 C12 H12B 110.3 . . ?
H12A C12 H12B 108.5 . . ?
C13 N2 C12 119.8(5) . . ?
C13 N2 Dy1 130.5(4) . . ?
C12 N2 Dy1 109.7(4) . . ?
N2 C13 C14 125.4(6) . . ?
N2 C13 H13A 117.3 . . ?
C14 C13 H13A 117.3 . . ?
C15 C14 C19 118.5(6) . . ?
C15 C14 C13 123.4(6) . . ?
C19 C14 C13 117.8(6) . . ?
O6 C15 C14 124.3(6) . . ?
O6 C15 C16 117.2(6) . . ?
C14 C15 C16 118.4(6) . . ?
C15 O6 Dy1 133.9(4) . . ?
C15 O6 Dy2 121.3(4) . . ?
Dy1 O6 Dy2 95.95(15) . . ?
C17 C16 O7 125.7(6) . . ?
C17 C16 C15 121.6(6) . . ?
O7 C16 C15 112.7(6) . . ?
C16 O7 C20 115.4(5) . . ?
C16 O7 Dy2 116.6(4) . . ?
C20 O7 Dy2 127.9(4) . . ?
O7 C20 H20A 109.5 . . ?
O7 C20 H20B 109.5 . . ?
H20A C20 H20B 109.5 . . ?
O7 C20 H20C 109.5 . . ?
H20A C20 H20C 109.5 . . ?
H20B C20 H20C 109.5 . . ?
C16 C17 C18 119.2(7) . . ?
C16 C17 H17A 120.4 . . ?
C18 C17 H17A 120.4 . . ?
C19 C18 C17 120.6(6) . . ?
C19 C18 H18A 119.7 . . ?
C17 C18 H18A 119.7 . . ?
C18 C19 C14 121.2(6) . . ?
C18 C19 H19A 119.4 . . ?
C14 C19 H19A 119.4 . . ?
N12 N11 Dy2 124.8(4) . . ?
N13 N12 N11 175.8(7) . . ?
N22 N21 Dy2 161.8(5) . . ?
N21 N22 N23 178.4(8) . . ?
C21 O21 H21 109.5 . . ?
O21 C21 H21A 109.5 . . ?
O21 C21 H21B 109.5 . . ?
H21A C21 H21B 109.5 . . ?
O21 C21 H21C 109.5 . . ?
H21A C21 H21C 109.5 . . ?
H21B C21 H21C 109.5 . . ?
C22 O22 H22 109.5 . . ?
O22 C22 H22A 109.5 . . ?
O22 C22 H22B 109.5 . . ?
H22A C22 H22B 109.5 . . ?
O22 C22 H22C 109.5 . . ?
H22A C22 H22C 109.5 . . ?
H22B C22 H22C 109.5 . . ?

loop_
_geom_bond_atom_site_label_1
_geom_bond_atom_site_label_2
_geom_bond_distance
_geom_bond_site_symmetry_2
_geom_bond_publ_flag
Dy1 O3 2.289(4) . ?
Dy1 O6 2.306(4) . ?
Dy1 O1 2.337(4) . ?
Dy1 O1 2.346(4) 2_666 ?
Dy1 O2 2.351(4) . ?
Dy1 O5 2.388(4) . ?
Dy1 N1 2.467(5) . ?
Dy1 N2 2.472(5) . ?
Dy2 N21 2.354(6) . ?
Dy2 O6 2.358(4) . ?
Dy2 O3 2.358(4) 2_666 ?
Dy2 N11 2.369(5) . ?
Dy2 O2 2.369(4) . ?
Dy2 O1 2.370(4) . ?
Dy2 O7 2.488(4) . ?
Dy2 O4 2.557(4) 2_666 ?
O1 Dy1 2.346(4) 2_666 ?
O1 H1 0.83(4) . ?
O2 C1 1.434(7) . ?
C1 C2 1.519(8) . ?
C1 H1A 0.9900 . ?
C1 H1B 0.9900 . ?
C2 N1 1.471(8) . ?
C2 H2A 0.9900 . ?
C2 H2B 0.9900 . ?
N1 C3 1.280(8) . ?
C3 C4 1.472(9) . ?
C3 H3A 0.9500 . ?
C4 C5 1.400(9) . ?
C4 C9 1.410(9) . ?
C5 O3 1.343(7) . ?
C5 C6 1.404(9) . ?
O3 Dy2 2.358(4) 2_666 ?
C6 C7 1.390(9) . ?
C6 O4 1.391(8) . ?
O4 C10 1.439(7) . ?
O4 Dy2 2.557(4) 2_666 ?
C10 H10A 0.9800 . ?
C10 H10B 0.9800 . ?
C10 H10C 0.9800 . ?
C7 C8 1.396(10) . ?
C7 H7A 0.9500 . ?
C8 C9 1.359(10) . ?
C8 H8A 0.9500 . ?
C9 H9A 0.9500 . ?
O5 C11 1.437(8) . ?
O5 H5 0.86(4) . ?
C11 C12 1.524(9) . ?
C11 H11A 0.9900 . ?
C11 H11B 0.9900 . ?
C12 N2 1.456(8) . ?
C12 H12A 0.9900 . ?
C12 H12B 0.9900 . ?
N2 C13 1.290(8) . ?
C13 C14 1.452(9) . ?
C13 H13A 0.9500 . ?
C14 C15 1.402(9) . ?
C14 C19 1.420(9) . ?
C15 O6 1.337(7) . ?
C15 C16 1.415(9) . ?
C16 C17 1.374(9) . ?
C16 O7 1.387(8) . ?
O7 C20 1.454(7) . ?
C20 H20A 0.9800 . ?
C20 H20B 0.9800 . ?
C20 H20C 0.9800 . ?
C17 C18 1.393(10) . ?
C17 H17A 0.9500 . ?
C18 C19 1.362(10) . ?
C18 H18A 0.9500 . ?
C19 H19A 0.9500 . ?
N11 N12 1.181(8) . ?
N12 N13 1.173(9) . ?
N21 N22 1.166(8) . ?
N22 N23 1.169(8) . ?
O21 C21 1.430(8) . ?
O21 H21 0.8400 . ?
C21 H21A 0.9800 . ?
C21 H21B 0.9800 . ?
C21 H21C 0.9800 . ?
O22 C22 1.410(11) . ?
O22 H22 0.8400 . ?
C22 H22A 0.9800 . ?
C22 H22B 0.9800 . ?
C22 H22C 0.9800 . ?

loop_
_geom_hbond_atom_site_label_D
_geom_hbond_atom_site_label_H
_geom_hbond_atom_site_label_A
_geom_hbond_distance_DH
_geom_hbond_distance_HA
_geom_hbond_distance_DA
_geom_hbond_angle_DHA
_geom_hbond_site_symmetry_A
O5 H5 O21 0.86(4) 1.74(4) 2.592(6) 172(8) .
O21 H21 O2 0.84 1.90 2.730(6) 171.9 2_566
O22 H22 N23 0.84 2.05 2.878(10) 170.5 .
